data_4003609
loop_
_publ_author_name
'Gosselin, Eric J.'
'Decker, Gerald E.'
'McNichols, Brett W.'
'Baumann, James E.'
'Yap, Glenn P. A.'
'Sellinger, Alan'
'Bloch, Eric D.'

_publ_section_title
;
 Ligand-Based Phase Control in Porous Zirconium Coordination Cages
;
_journal_name_full 'Chemistry of Materials'
_journal_paper_doi 10.1021/acs.chemmater.0c01965
_journal_year 2020
_chemical_formula_moiety 'C66 H57 F3 O20 Zr6, 2(Cl)'
_chemical_formula_sum 'C66 H57 Cl2 F3 O20 Zr6'
_chemical_formula_weight 1845.33
_space_group_crystal_system hexagonal
_space_group_IT_number 190
_space_group_name_Hall 'P -6c -2c'
_space_group_name_H-M_alt 'P -6 2 c'
_atom_sites_solution_hydrogens geom
_atom_sites_solution_primary iterative
_atom_sites_solution_secondary difmap
_audit_creation_method SHELXL-2018/3
_cell_angle_alpha 90
_cell_angle_beta 90
_cell_angle_gamma 120
_cell_formula_units_Z 2
_cell_length_a 16.4279(9)
_cell_length_b 16.4279(9)
_cell_length_c 21.9721(19)
_cell_measurement_reflns_used 2193
_cell_measurement_temperature 150(2)
_cell_measurement_theta_max 74.67
_cell_measurement_theta_min 3.70
_cell_volume 5135.3(6)
_computing_cell_refinement 'Bruker SAINT'
_computing_data_collection 'Bruker APEX2'
_computing_data_reduction 'Bruker SAINT'
_computing_molecular_graphics 'Bruker SHELXTL'
_computing_publication_material 'Bruker SHELXTL'
_computing_structure_refinement 'SHELXL-2018/3 (Sheldrick, 2018)'
_computing_structure_solution 'SHELXS-97 (Sheldrick 2008)'
_diffrn_ambient_temperature 150(2)
_diffrn_detector_area_resol_mean 8.33
_diffrn_measured_fraction_theta_full 1.000
_diffrn_measured_fraction_theta_max 0.999
_diffrn_measurement_device_type 'Bruker AXS APEX diffractometer'
_diffrn_measurement_method '\f and \w scans'
_diffrn_radiation_type CuK\a
_diffrn_radiation_wavelength 1.54178
_diffrn_reflns_av_R_equivalents 0.0299
_diffrn_reflns_av_unetI/netI 0.0157
_diffrn_reflns_Laue_measured_fraction_full 1.000
_diffrn_reflns_Laue_measured_fraction_max 0.999
_diffrn_reflns_limit_h_max 20
_diffrn_reflns_limit_h_min -20
_diffrn_reflns_limit_k_max 19
_diffrn_reflns_limit_k_min -19
_diffrn_reflns_limit_l_max 26
_diffrn_reflns_limit_l_min -27
_diffrn_reflns_number 36400
_diffrn_reflns_point_group_measured_fraction_full 0.998
_diffrn_reflns_point_group_measured_fraction_max 0.996
_diffrn_reflns_theta_full 67.679
_diffrn_reflns_theta_max 74.794
_diffrn_reflns_theta_min 3.106
_exptl_absorpt_coefficient_mu 5.757
_exptl_absorpt_correction_T_max 0.7538
_exptl_absorpt_correction_T_min 0.5044
_exptl_absorpt_correction_type multi-scan
_exptl_absorpt_process_details
; 
 SADABS 2016/2: Krause, L., Herbst-Irmer, R., Sheldrick G.M. & Stalke D., 
 J. Appl. Cryst. 48 (2015) 3-10 
;
_exptl_crystal_density_diffrn 1.193
_exptl_crystal_description block
_exptl_crystal_F_000 1828
_exptl_crystal_size_max 0.407
_exptl_crystal_size_mid 0.237
_exptl_crystal_size_min 0.226
_refine_diff_density_max 3.762
_refine_diff_density_min -1.147
_refine_diff_density_rms 0.231
_refine_ls_abs_structure_details
; 
 Refined as an inversion twin. 
;
_refine_ls_abs_structure_Flack 0.34(6)
_refine_ls_extinction_method none
_refine_ls_goodness_of_fit_ref 1.277
_refine_ls_hydrogen_treatment constr
_refine_ls_matrix_type full
_refine_ls_number_parameters 161
_refine_ls_number_reflns 3616
_refine_ls_number_restraints 289
_refine_ls_restrained_S_all 1.256
_refine_ls_R_factor_all 0.0898
_refine_ls_R_factor_gt 0.0885
_refine_ls_shift/su_max 0.000
_refine_ls_shift/su_mean 0.000
_refine_ls_structure_factor_coef Fsqd
_refine_ls_weighting_details 'w=1/[\s^2^(Fo^2^)+(0.1669P)^2^+7.5273P] where P=(Fo^2^+2Fc^2^)/3'
_refine_ls_weighting_scheme calc
_refine_ls_wR_factor_gt 0.2477
_refine_ls_wR_factor_ref 0.2514
_reflns_Friedel_coverage 0.800
_reflns_Friedel_fraction_full 0.996
_reflns_Friedel_fraction_max 0.993
_reflns_number_gt 3523
_reflns_number_total 3616
_reflns_threshold_expression 'I > 2\s(I)'
_cod_data_source_file cm0c01965_si_010.cif
_cod_data_source_block eric316a_sq
_cod_original_cell_volume 5135.3(7)
_cod_database_code 4003609
_shelx_shelxl_version_number 2018/3
_shelx_space_group_comment
; 
The symmetry employed for this shelxl refinement is uniquely defined 
by the following loop, which should always be used as a source of 
symmetry information in preference to the above space-group names. 
They are only intended as comments. 
;
_shelx_estimated_absorpt_t_min 0.203
_shelx_estimated_absorpt_t_max 0.356

loop_
_space_group_symop_operation_xyz
'x, y, z'
'-y, x-y, z'
'-x+y, -x, z'
'x, y, -z+1/2'
'-y, x-y, -z+1/2'
'-x+y, -x, -z+1/2'
'y, x, -z'
'x-y, -y, -z'
'-x, -x+y, -z'
'y, x, z+1/2'
'x-y, -y, z+1/2'
'-x, -x+y, z+1/2'

loop_
_atom_site_label
_atom_site_type_symbol
_atom_site_fract_x
_atom_site_fract_y
_atom_site_fract_z
_atom_site_U_iso_or_equiv
_atom_site_adp_type
_atom_site_occupancy
_atom_site_site_symmetry_order
_atom_site_calc_flag
_atom_site_refinement_flags_posn
_atom_site_refinement_flags_adp
_atom_site_refinement_flags_occupancy
_atom_site_disorder_assembly
_atom_site_disorder_group
Zr1A Zr 0.38054(7) 0.80060(6) 0.58524(3) 0.0395(4) Uani 1 1 d . . . . .
Cl1 Cl 0.1765(3) 0.7524(4) 0.750000 0.0366(9) Uani 0.6667 2 d S T P . .
O1 O 0.333333 0.666667 0.5500(5) 0.032(2) Uani 1 3 d S T P A .
O2 O 0.2544(5) 0.7092(6) 0.6320(3) 0.0441(17) Uani 1 1 d . . . . .
H2O H 0.228478 0.723262 0.666362 0.053 Uiso 1 1 calc R U . . .
O3 O 0.2929(6) 0.7985(6) 0.5091(3) 0.0486(18) Uani 1 1 d . U . . .
O4 O 0.1681(6) 0.6509(7) 0.5122(4) 0.0517(18) Uani 1 1 d . U . . .
C1 C 0.3727(11) 0.8999(9) 0.66586(6) 0.126(6) Uani 1 1 d DG U . A -1
H1 H 0.325541 0.862423 0.694644 0.151 Uiso 1 1 calc R U . A -1
C2 C 0.4669(12) 0.9184(10) 0.66583(6) 0.124(6) Uani 1 1 d DG U . A -1
H2 H 0.493843 0.895570 0.694592 0.149 Uiso 1 1 calc R U . A -1
C3 C 0.5138(11) 0.9772(12) 0.61525(9) 0.149(7) Uani 1 1 d G U . A -1
H3 H 0.577636 1.000534 0.604244 0.179 Uiso 1 1 calc R U . A -1
C4 C 0.4486(13) 0.9950(8) 0.58403(7) 0.163(8) Uani 1 1 d DG U . A -1
H4 H 0.461121 1.032257 0.548458 0.196 Uiso 1 1 calc R U . A -1
C5 C 0.3614(13) 0.9472(13) 0.61530(9) 0.139(6) Uani 1 1 d DG U . A -1
H5 H 0.305318 0.946900 0.604328 0.167 Uiso 1 1 calc R U . A -1
C6 C 0.2254(8) 0.7252(9) 0.4846(4) 0.045(2) Uani 1 1 d . U . . .
C7 C 0.2074(9) 0.7256(10) 0.4182(5) 0.051(2) Uani 1 1 d . U . . .
H7 H 0.148454 0.680284 0.401688 0.062 Uiso 1 1 calc R U . . .
C8 C 0.2740(9) 0.7898(9) 0.3814(5) 0.050(2) Uani 1 1 d D U . . .
H8 H 0.328171 0.838820 0.400691 0.060 Uiso 1 1 calc R U . B .
C9 C 0.272(2) 0.792(4) 0.3145(9) 0.045(5) Uani 0.5 1 d DG U P B -1
C10 C 0.1864(14) 0.735(2) 0.2860(14) 0.057(6) Uani 0.5 1 d G U P B -1
C11 C 0.1801(12) 0.735(2) 0.2229(14) 0.049(5) Uani 0.5 1 d G U P B -1
H11 H 0.121524 0.696115 0.203449 0.059 Uiso 0.5 1 calc R U P B -1
C12 C 0.260(2) 0.791(4) 0.1883(9) 0.048(7) Uani 0.5 1 d G U P B -1
C13 C 0.3453(14) 0.848(2) 0.2168(16) 0.053(6) Uani 0.5 1 d G U P B -1
H13 H 0.399638 0.886818 0.193147 0.063 Uiso 0.5 1 calc R U P B -1
C14 C 0.3516(12) 0.849(2) 0.2799(17) 0.053(5) Uani 0.5 1 d G U P B -1
H14 H 0.410145 0.887548 0.299374 0.063 Uiso 0.5 1 calc R U P B -1
F1 F 0.1013(13) 0.6833(14) 0.3078(7) 0.076(5) Uani 0.5 1 d . U P B -1

loop_
_atom_site_aniso_label
_atom_site_aniso_U_11
_atom_site_aniso_U_22
_atom_site_aniso_U_33
_atom_site_aniso_U_23
_atom_site_aniso_U_13
_atom_site_aniso_U_12
Zr1A 0.0544(6) 0.0463(5) 0.0172(5) 0.0000(2) 0.0022(3) 0.0247(4)
Cl1 0.045(2) 0.056(3) 0.0156(16) 0.000 0.000 0.030(2)
O1 0.040(3) 0.040(3) 0.016(4) 0.000 0.000 0.0202(16)
O2 0.055(4) 0.060(4) 0.020(3) 0.005(3) 0.006(3) 0.031(3)
O3 0.067(4) 0.062(4) 0.027(3) 0.006(3) 0.004(3) 0.039(3)
O4 0.057(4) 0.071(5) 0.033(3) 0.013(3) 0.006(3) 0.036(4)
C1 0.150(13) 0.092(9) 0.123(11) -0.062(8) -0.004(10) 0.050(9)
C2 0.148(12) 0.080(9) 0.132(11) -0.064(8) -0.025(10) 0.048(8)
C3 0.156(13) 0.093(10) 0.169(13) -0.051(10) -0.004(11) 0.040(9)
C4 0.173(14) 0.114(11) 0.154(14) -0.028(9) -0.009(11) 0.034(11)
C5 0.160(13) 0.088(9) 0.161(13) -0.051(9) -0.014(11) 0.056(9)
C6 0.053(4) 0.064(5) 0.026(4) 0.001(4) 0.002(3) 0.034(4)
C7 0.061(6) 0.062(6) 0.036(5) -0.004(4) -0.001(4) 0.035(5)
C8 0.063(6) 0.059(5) 0.026(4) -0.003(4) -0.002(4) 0.028(4)
C9 0.059(7) 0.051(8) 0.021(6) -0.003(8) -0.005(7) 0.025(7)
C10 0.064(8) 0.065(8) 0.022(8) 0.002(9) 0.001(8) 0.017(7)
C11 0.062(8) 0.055(8) 0.021(7) 0.001(9) -0.004(8) 0.024(7)
C12 0.068(10) 0.045(8) 0.018(6) 0.004(9) -0.004(8) 0.018(10)
C13 0.069(9) 0.048(8) 0.017(6) -0.001(11) -0.003(10) 0.010(8)
C14 0.066(8) 0.050(8) 0.020(6) -0.003(11) -0.006(9) 0.012(7)
F1 0.067(8) 0.090(11) 0.035(6) 0.009(7) -0.004(6) 0.012(8)

loop_
_atom_type_symbol
_atom_type_description
_atom_type_scat_dispersion_real
_atom_type_scat_dispersion_imag
_atom_type_scat_source
C C 0.0181 0.0091 'International Tables Vol C Tables 4.2.6.8 and 6.1.1.4'
H H 0.0000 0.0000 'International Tables Vol C Tables 4.2.6.8 and 6.1.1.4'
Cl Cl 0.3639 0.7018 'International Tables Vol C Tables 4.2.6.8 and 6.1.1.4'
F F 0.0727 0.0534 'International Tables Vol C Tables 4.2.6.8 and 6.1.1.4'
O O 0.0492 0.0322 'International Tables Vol C Tables 4.2.6.8 and 6.1.1.4'
Zr Zr -0.1862 2.2449 'International Tables Vol C Tables 4.2.6.8 and 6.1.1.4'

loop_
_geom_angle_atom_site_label_1
_geom_angle_atom_site_label_2
_geom_angle_atom_site_label_3
_geom_angle
_geom_angle_site_symmetry_1
_geom_angle_site_symmetry_3
_geom_angle_publ_flag
O1 Zr1A O2 73.7(3) . 3_565 ?
O1 Zr1A O2 73.5(3) . . ?
O2 Zr1A O2 91.7(4) 3_565 . ?
O1 Zr1A O4 79.2(3) . 3_565 ?
O2 Zr1A O4 85.3(3) 3_565 3_565 ?
O2 Zr1A O4 152.2(3) . 3_565 ?
O1 Zr1A O3 78.7(3) . . ?
O2 Zr1A O3 151.4(3) 3_565 . ?
O2 Zr1A O3 87.6(3) . . ?
O4 Zr1A O3 82.2(3) 3_565 . ?
O1 Zr1A C1 148.8(3) . . ?
O2 Zr1A C1 99.6(4) 3_565 . ?
O2 Zr1A C1 76.3(4) . . ?
O4 Zr1A C1 131.4(4) 3_565 . ?
O3 Zr1A C1 108.0(4) . . ?
O1 Zr1A C2 148.9(4) . . ?
O2 Zr1A C2 76.1(4) 3_565 . ?
O2 Zr1A C2 100.5(4) . . ?
O4 Zr1A C2 105.5(4) 3_565 . ?
O3 Zr1A C2 132.2(4) . . ?
C1 Zr1A C2 33.45(9) . . ?
O1 Zr1A C5 153.9(4) . . ?
O2 Zr1A C5 128.4(3) 3_565 . ?
O2 Zr1A C5 90.3(4) . . ?
O4 Zr1A C5 113.1(4) 3_565 . ?
O3 Zr1A C5 80.3(3) . . ?
C1 Zr1A C5 31.89(19) . . ?
C2 Zr1A C5 52.9(2) . . ?
O1 Zr1A C3 154.1(4) . . ?
O2 Zr1A C3 90.5(4) 3_565 . ?
O2 Zr1A C3 128.5(3) . . ?
O4 Zr1A C3 79.2(3) 3_565 . ?
O3 Zr1A C3 112.1(4) . . ?
C1 Zr1A C3 52.7(2) . . ?
C2 Zr1A C3 31.45(18) . . ?
C5 Zr1A C3 50.72(19) . . ?
O1 Zr1A C4 157.6(3) . . ?
O2 Zr1A C4 120.3(4) 3_565 . ?
O2 Zr1A C4 120.2(4) . . ?
O4 Zr1A C4 84.5(4) 3_565 . ?
O3 Zr1A C4 84.0(3) . . ?
C1 Zr1A C4 51.3(2) . . ?
C2 Zr1A C4 51.1(2) . . ?
C5 Zr1A C4 29.95(13) . . ?
C3 Zr1A C4 29.81(12) . . ?
O1 Zr1A Zr1A 36.51(14) . 3_565 ?
O2 Zr1A Zr1A 37.8(2) 3_565 3_565 ?
O2 Zr1A Zr1A 85.7(2) . 3_565 ?
O4 Zr1A Zr1A 75.0(2) 3_565 3_565 ?
O3 Zr1A Zr1A 113.7(2) . 3_565 ?
C1 Zr1A Zr1A 133.5(3) . 3_565 ?
C2 Zr1A Zr1A 113.8(3) . 3_565 ?
C5 Zr1A Zr1A 165.20(13) . 3_565 ?
C3 Zr1A Zr1A 122.8(4) . 3_565 ?
C4 Zr1A Zr1A 150.1(4) . 3_565 ?
O1 Zr1A Zr1A 36.51(14) . 2_665 ?
O2 Zr1A Zr1A 85.8(2) 3_565 2_665 ?
O2 Zr1A Zr1A 37.7(2) . 2_665 ?
O4 Zr1A Zr1A 114.6(2) 3_565 2_665 ?
O3 Zr1A Zr1A 76.2(2) . 2_665 ?
C1 Zr1A Zr1A 114.0(3) . 2_665 ?
C2 Zr1A Zr1A 134.2(3) . 2_665 ?
C5 Zr1A Zr1A 122.4(4) . 2_665 ?
C3 Zr1A Zr1A 165.34(13) . 2_665 ?
C4 Zr1A Zr1A 149.8(4) . 2_665 ?
Zr1A Zr1A Zr1A 60.0 3_565 2_665 ?
Zr1A O1 Zr1A 107.0(3) . 2_665 ?
Zr1A O1 Zr1A 107.0(3) . 3_565 ?
Zr1A O1 Zr1A 107.0(3) 2_665 3_565 ?
Zr1A O2 Zr1A 104.6(3) 2_665 . ?
Zr1A O2 H2O 127.7 2_665 . ?
Zr1A O2 H2O 127.7 . . ?
C6 O3 Zr1A 126.1(7) . . ?
C6 O4 Zr1A 127.3(7) . 2_665 ?
C2 C1 C5 108.0 . . ?
C2 C1 Zr1A 74.3(7) . . ?
C5 C1 Zr1A 82.2(3) . . ?
C2 C1 H1 126.0 . . ?
C5 C1 H1 126.0 . . ?
Zr1A C1 H1 110.3 . . ?
C1 C2 C3 108.0 . . ?
C1 C2 Zr1A 72.3(7) . . ?
C3 C2 Zr1A 82.9(3) . . ?
C1 C2 H2 126.0 . . ?
C3 C2 H2 126.0 . . ?
Zr1A C2 H2 111.3 . . ?
C2 C3 C4 108.0 . . ?
C2 C3 Zr1A 65.67(12) . . ?
C4 C3 Zr1A 79.2(5) . . ?
C2 C3 H3 126.0 . . ?
C4 C3 H3 126.0 . . ?
Zr1A C3 H3 120.6 . . ?
C5 C4 C3 108.0 . . ?
C5 C4 Zr1A 69.4(5) . . ?
C3 C4 Zr1A 71.0(5) . . ?
C5 C4 H4 126.0 . . ?
C3 C4 H4 126.0 . . ?
Zr1A C4 H4 125.2 . . ?
C4 C5 C1 108.0 . . ?
C4 C5 Zr1A 80.6(5) . . ?
C1 C5 Zr1A 65.94(14) . . ?
C4 C5 H5 126.0 . . ?
C1 C5 H5 126.0 . . ?
Zr1A C5 H5 119.0 . . ?
O4 C6 O3 125.8(9) . . ?
O4 C6 C7 114.9(11) . . ?
O3 C6 C7 119.3(10) . . ?
C8 C7 C6 120.4(12) . . ?
C8 C7 H7 119.8 . . ?
C6 C7 H7 119.8 . . ?
C7 C8 C9 127.0(18) . . ?
C7 C8 H8 116.5 . . ?
C9 C8 H8 116.5 . . ?
C10 C9 C14 120.0 . . ?
C10 C9 C8 117(3) . . ?
C14 C9 C8 123(3) . . ?
F1 C10 C9 132(3) . . ?
F1 C10 C11 108(3) . . ?
C9 C10 C11 120.0 . . ?
C12 C11 C10 120.0 . . ?
C12 C11 H11 120.0 . . ?
C10 C11 H11 120.0 . . ?
C11 C12 C13 120.0 . . ?
C14 C13 C12 120.0 . . ?
C14 C13 H13 120.0 . . ?
C12 C13 H13 120.0 . . ?
C13 C14 C9 120.0 . . ?
C13 C14 H14 120.0 . . ?
C9 C14 H14 120.0 . . ?

loop_
_geom_bond_atom_site_label_1
_geom_bond_atom_site_label_2
_geom_bond_distance
_geom_bond_site_symmetry_2
_geom_bond_publ_flag
Zr1A O1 2.083(4) . ?
Zr1A O2 2.113(8) 3_565 ?
Zr1A O2 2.119(7) . ?
Zr1A O4 2.192(8) 3_565 ?
Zr1A O3 2.196(8) . ?
Zr1A C1 2.454(11) . ?
Zr1A C2 2.480(11) . ?
Zr1A C5 2.663(17) . ?
Zr1A C3 2.701(16) . ?
Zr1A C4 2.806(11) . ?
Zr1A Zr1A 3.3478(15) 3_565 ?
Zr1A Zr1A 3.3479(15) 2_665 ?
O2 H2O 0.9500 . ?
O3 C6 1.278(14) . ?
O4 C6 1.262(14) . ?
C1 C2 1.4200 . ?
C1 C5 1.4200 . ?
C1 H1 0.9500 . ?
C2 C3 1.4200 . ?
C2 H2 0.9500 . ?
C3 C4 1.4200 . ?
C3 H3 0.9500 . ?
C4 C5 1.4200 . ?
C4 H4 0.9500 . ?
C5 H5 0.9500 . ?
C6 C7 1.489(14) . ?
C7 C8 1.345(17) . ?
C7 H7 0.9500 . ?
C8 C9 1.471(19) . ?
C8 H8 0.9500 . ?
C9 C10 1.3900 . ?
C9 C14 1.3900 . ?
C10 F1 1.31(2) . ?
C10 C11 1.3900 . ?
C11 C12 1.3900 . ?
C11 H11 0.9500 . ?
C12 C13 1.3900 . ?
C13 C14 1.3900 . ?
C13 H13 0.9500 . ?
C14 H14 0.9500 . ?
